data_7223781
loop_
_publ_author_name
'Liu, Jin-ying'
'Ma, Cheng-bing'
'Chen, Hui'
'Chen, Chang-neng'

_publ_section_title
;
 Synthesis, crystal structures and magnetic properties of a family of
 manganese phosphonate clusters with diverse structures
;
_journal_issue 45
_journal_name_full CrystEngComm
_journal_page_first 8736
_journal_paper_doi 10.1039/C5CE01471A
_journal_volume 17
_journal_year 2015
_chemical_formula_moiety 'C36 H92 Mn6 O30 P8, Br, 5(O), 9(H)'
_chemical_formula_sum 'C36 H101 Br Mn6 O35 P8'
_chemical_formula_weight 1751.34
_space_group_IT_number 87
_symmetry_cell_setting tetragonal
_symmetry_space_group_name_Hall '-I 4'
_symmetry_space_group_name_H-M 'I 4/m'
_atom_sites_solution_hydrogens geom
_atom_sites_solution_primary direct
_atom_sites_solution_secondary difmap
_audit_creation_method
;
SHELXL-97

All the hydrogens were added geometrically. The four protonated CH3OH, two H2O
ligands, four solvent water molecules,and onehydroxy ion were confirmed by the
charge consideration and bond-valence-sum (BVS) calculations, but no hydrogens
were added, and these hydrogens were calculated in the reported formula.
;
_audit_update_record
;
2015-10-09 deposited with the CCDC.
2015-10-15 downloaded from the CCDC.
;
_cell_angle_alpha 90.00
_cell_angle_beta 90.00
_cell_angle_gamma 90.00
_cell_formula_units_Z 2
_cell_length_a 14.2649(4)
_cell_length_b 14.2649(4)
_cell_length_c 21.6192(13)
_cell_measurement_reflns_used 1517
_cell_measurement_temperature 293(2)
_cell_measurement_theta_max 27.4778
_cell_measurement_theta_min 2.0190
_cell_volume 4399.2(3)
_computing_cell_refinement 'Bruker XSCANS'
_computing_data_collection 'Bruker XSCANS'
_computing_data_reduction 'Bruker SHELXTL'
_computing_molecular_graphics 'Bruker SHELXTL'
_computing_publication_material 'Bruker SHELXTL'
_computing_structure_refinement 'SHELXL-97 (Sheldrick, 1997)'
_computing_structure_solution 'SHELXS-97 (Sheldrick, 1990)'
_diffrn_ambient_temperature 293(2)
_diffrn_detector_area_resol_mean 28.5714
_diffrn_measured_fraction_theta_full 0.997
_diffrn_measured_fraction_theta_max 0.997
_diffrn_measurement_device_type 'Bruker P4'
_diffrn_measurement_method '\w scans'
_diffrn_radiation_monochromator graphite
_diffrn_radiation_source 'fine-focus sealed tube'
_diffrn_radiation_type MoK\a
_diffrn_radiation_wavelength 0.71073
_diffrn_reflns_av_R_equivalents 0.0650
_diffrn_reflns_av_sigmaI/netI 0.0590
_diffrn_reflns_limit_h_max 17
_diffrn_reflns_limit_h_min -18
_diffrn_reflns_limit_k_max 16
_diffrn_reflns_limit_k_min -18
_diffrn_reflns_limit_l_max 28
_diffrn_reflns_limit_l_min -28
_diffrn_reflns_number 18839
_diffrn_reflns_theta_full 27.47
_diffrn_reflns_theta_max 27.47
_diffrn_reflns_theta_min 2.02
_exptl_absorpt_coefficient_mu 1.500
_exptl_absorpt_correction_T_max 1.0000
_exptl_absorpt_correction_T_min 0.6257
_exptl_absorpt_correction_type multi-scan
_exptl_absorpt_process_details 'CrystalClear (Rigaku Corp., 2000)'
_exptl_crystal_colour black
_exptl_crystal_density_diffrn 1.309
_exptl_crystal_density_method 'not measured'
_exptl_crystal_description PRISM
_exptl_crystal_F_000 1770
_exptl_crystal_size_max 0.3
_exptl_crystal_size_mid 0.25
_exptl_crystal_size_min 0.2
_refine_diff_density_max 0.820
_refine_diff_density_min -0.874
_refine_diff_density_rms 0.180
_refine_ls_extinction_method none
_refine_ls_goodness_of_fit_ref 1.066
_refine_ls_hydrogen_treatment constr
_refine_ls_matrix_type full
_refine_ls_number_parameters 110
_refine_ls_number_reflns 2595
_refine_ls_number_restraints 18
_refine_ls_restrained_S_all 1.080
_refine_ls_R_factor_all 0.0778
_refine_ls_R_factor_gt 0.0639
_refine_ls_shift/su_max 0.000
_refine_ls_shift/su_mean 0.000
_refine_ls_structure_factor_coef Fsqd
_refine_ls_weighting_details 'calc w=1/[\s^2^(Fo^2^)+(0.1300P)^2^+0.0000P] where P=(Fo^2^+2Fc^2^)/3'
_refine_ls_weighting_scheme calc
_refine_ls_wR_factor_gt 0.2000
_refine_ls_wR_factor_ref 0.2164
_reflns_number_gt 2076
_reflns_number_total 2595
_reflns_threshold_expression >2sigma(I)
_cod_data_source_file c5ce01471a2.cif
_cod_data_source_block cluster2
_cod_depositor_comments
;
 Appending the value of the _chemical_name_systematic data item to the
 value of the _audit_creation_method data item since it contained a
 description of the structure solution proccess and not the systematic
 name of the compound. The _chemical_name_systematic data item was removed.

 Antanas Vaitkus,
 2017-03-30

The following automatic conversions were performed:

'_symmetry_cell_setting' value 'Tetragonal' changed to 'tetragonal'
according to
/usr/data/users/saulius/crontab/automatic-downloads/current/RSC/lib/dictionaries/cif_core.dic
dictionary named 'cif_core.dic' version 2.4.2 from 2011-04-26.

'_exptl_absorpt_correction_type' value 'Multi-scan' changed to
'multi-scan' according to
/usr/data/users/saulius/crontab/automatic-downloads/current/RSC/lib/dictionaries/cif_core.dic
dictionary named 'cif_core.dic' version 2.4.2 from 2011-04-26.

Automatic conversion script
Id: cif_fix_values 4268 2015-11-12 08:31:59Z antanas 
;
_cod_original_sg_symbol_H-M I4/m
_cod_database_code 7223781

loop_
_symmetry_equiv_pos_as_xyz
'x, y, z'
'-x, -y, z'
'-y, x, z'
'y, -x, z'
'x+1/2, y+1/2, z+1/2'
'-x+1/2, -y+1/2, z+1/2'
'-y+1/2, x+1/2, z+1/2'
'y+1/2, -x+1/2, z+1/2'
'-x, -y, -z'
'x, y, -z'
'y, -x, -z'
'-y, x, -z'
'-x+1/2, -y+1/2, -z+1/2'
'x+1/2, y+1/2, -z+1/2'
'y+1/2, -x+1/2, -z+1/2'
'-y+1/2, x+1/2, -z+1/2'

loop_
_atom_site_label
_atom_site_type_symbol
_atom_site_fract_x
_atom_site_fract_y
_atom_site_fract_z
_atom_site_U_iso_or_equiv
_atom_site_adp_type
_atom_site_occupancy
_atom_site_symmetry_multiplicity
_atom_site_calc_flag
_atom_site_refinement_flags
P1 P 0.05260(8) 0.79294(7) 0.09953(5) 0.0370(3) Uani 1 1 d .
Br1 Br 0.0000 1.0000 0.0000 0.0389(3) Uani 1 8 d S
Mn1 Mn -0.11137(6) 0.81147(6) 0.0000 0.0341(3) Uani 1 2 d S
Mn2 Mn 0.0000 1.0000 0.14401(6) 0.0366(4) Uani 1 4 d S
O1 O -0.1879(3) 0.8623(3) -0.06109(19) 0.0724(12) Uani 1 1 d .
O2 O -0.1937(4) 0.6826(3) 0.0000 0.0623(14) Uani 1 2 d S
O3 O -0.0310(3) 0.7658(3) 0.0614(2) 0.0749(13) Uani 1 1 d .
C1 C 0.0796(3) 0.6928(3) 0.1482(2) 0.0495(11) Uani 1 1 d .
O5 O 0.0302(3) 0.8732(3) 0.14205(18) 0.0778(14) Uani 1 1 d .
O4 O 0.0000 1.0000 0.2458(3) 0.076(2) Uani 1 4 d S
C4 C 0.1646(5) 0.7165(5) 0.1879(4) 0.095(2) Uani 1 1 d .
H4B H 0.1797 0.6640 0.2138 0.142 Uiso 1 1 calc R
H4C H 0.1506 0.7699 0.2133 0.142 Uiso 1 1 calc R
H4D H 0.2170 0.7307 0.1617 0.142 Uiso 1 1 calc R
C2 C -0.0056(5) 0.6696(5) 0.1880(4) 0.097(2) Uani 1 1 d .
H2A H 0.0085 0.6168 0.2140 0.146 Uiso 1 1 calc R
H2B H -0.0578 0.6547 0.1618 0.146 Uiso 1 1 calc R
H2C H -0.0210 0.7227 0.2133 0.146 Uiso 1 1 calc R
C3 C 0.1058(6) 0.6090(4) 0.1069(3) 0.090(2) Uani 1 1 d .
H3A H 0.1207 0.5559 0.1323 0.134 Uiso 1 1 calc R
H3B H 0.1592 0.6251 0.0820 0.134 Uiso 1 1 calc R
H3C H 0.0539 0.5938 0.0805 0.134 Uiso 1 1 calc R
C6 C -0.1576(17) 0.6019(15) 0.0000 0.224(10) Uani 1 2 d SU
H6A H -0.2063 0.5555 0.0000 0.336 Uiso 1 2 calc SR
H6B H -0.1194 0.5944 0.0363 0.336 Uiso 0.50 1 calc PR
H6C H -0.1194 0.5944 -0.0363 0.336 Uiso 0.50 1 calc PR
O6 O -0.5000 0.5000 0.0000 0.170(8) Uani 1 8 d SU
O7 O -0.4041(9) 0.6212(12) -0.0288(7) 0.158(6) Uani 0.50 1 d PU

loop_
_atom_site_aniso_label
_atom_site_aniso_U_11
_atom_site_aniso_U_22
_atom_site_aniso_U_33
_atom_site_aniso_U_23
_atom_site_aniso_U_13
_atom_site_aniso_U_12
P1 0.0389(6) 0.0346(6) 0.0377(6) 0.0075(4) -0.0017(4) 0.0010(4)
Br1 0.0394(4) 0.0394(4) 0.0380(6) 0.000 0.000 0.000
Mn1 0.0337(5) 0.0321(5) 0.0365(5) 0.000 0.000 0.0001(3)
Mn2 0.0383(5) 0.0383(5) 0.0333(7) 0.000 0.000 0.000
O1 0.078(3) 0.051(2) 0.088(3) 0.0249(19) -0.050(2) -0.0220(19)
O2 0.062(3) 0.034(2) 0.091(4) 0.000 0.000 -0.010(2)
O3 0.075(3) 0.049(2) 0.100(3) 0.032(2) -0.051(2) -0.0195(18)
C1 0.052(3) 0.041(2) 0.055(3) 0.017(2) -0.004(2) 0.0018(19)
O5 0.151(4) 0.045(2) 0.0375(19) 0.0048(16) 0.000(2) 0.029(2)
O4 0.093(4) 0.093(4) 0.043(4) 0.000 0.000 0.000
C4 0.098(5) 0.086(5) 0.101(5) 0.041(4) -0.049(4) -0.003(4)
C2 0.098(5) 0.093(5) 0.101(5) 0.060(4) 0.021(4) 0.002(4)
C3 0.126(6) 0.045(3) 0.098(5) 0.014(3) -0.006(5) 0.018(4)
C6 0.213(16) 0.182(15) 0.278(18) 0.000 0.000 -0.074(14)
O6 0.121(8) 0.121(8) 0.269(18) 0.000 0.000 0.000
O7 0.091(7) 0.183(11) 0.201(15) 0.002(10) -0.041(8) 0.014(7)

loop_
_atom_type_symbol
_atom_type_description
_atom_type_scat_dispersion_real
_atom_type_scat_dispersion_imag
_atom_type_scat_source
C C 0.0033 0.0016 'International Tables Vol C Tables 4.2.6.8 and 6.1.1.4'
H H 0.0000 0.0000 'International Tables Vol C Tables 4.2.6.8 and 6.1.1.4'
O O 0.0106 0.0060 'International Tables Vol C Tables 4.2.6.8 and 6.1.1.4'
P P 0.1023 0.0942 'International Tables Vol C Tables 4.2.6.8 and 6.1.1.4'
Mn Mn 0.3368 0.7283 'International Tables Vol C Tables 4.2.6.8 and 6.1.1.4'
Br Br -0.2901 2.4595 'International Tables Vol C Tables 4.2.6.8 and 6.1.1.4'

loop_
_geom_angle_atom_site_label_1
_geom_angle_atom_site_label_2
_geom_angle_atom_site_label_3
_geom_angle
_geom_angle_site_symmetry_1
_geom_angle_site_symmetry_3
O1 P1 O3 112.8(3) 12_665 .
O1 P1 O5 111.9(3) 12_665 .
O3 P1 O5 111.3(3) . .
O1 P1 C1 107.1(2) 12_665 .
O3 P1 C1 106.5(2) . .
O5 P1 C1 106.8(2) . .
O1 Mn1 O1 90.5(3) . 10
O1 Mn1 O3 89.5(2) . 10
O1 Mn1 O3 177.17(17) 10 10
O1 Mn1 O3 177.17(17) . .
O1 Mn1 O3 89.5(2) 10 .
O3 Mn1 O3 90.4(3) 10 .
O1 Mn1 O2 90.72(15) . .
O1 Mn1 O2 90.72(15) 10 .
O3 Mn1 O2 92.11(15) 10 .
O3 Mn1 O2 92.11(15) . .
O5 Mn2 O5 177.4(2) . 2_575
O5 Mn2 O5 89.970(6) . 4_465
O5 Mn2 O5 89.970(6) 2_575 4_465
O5 Mn2 O5 89.970(6) . 3_665
O5 Mn2 O5 89.970(6) 2_575 3_665
O5 Mn2 O5 177.4(2) 4_465 3_665
O5 Mn2 O4 91.30(12) . .
O5 Mn2 O4 91.30(12) 2_575 .
O5 Mn2 O4 91.30(12) 4_465 .
O5 Mn2 O4 91.30(12) 3_665 .
P1 O1 Mn1 144.8(2) 11_465 .
C6 O2 Mn1 123.3(11) . .
P1 O3 Mn1 141.9(2) . .
C4 C1 C2 111.4(6) . .
C4 C1 C3 107.9(6) . .
C2 C1 C3 110.7(6) . .
C4 C1 P1 108.7(4) . .
C2 C1 P1 109.2(4) . .
C3 C1 P1 109.0(4) . .
P1 O5 Mn2 143.5(3) . .
C1 C4 H4B 109.5 . .
C1 C4 H4C 109.5 . .
H4B C4 H4C 109.5 . .
C1 C4 H4D 109.5 . .
H4B C4 H4D 109.5 . .
H4C C4 H4D 109.5 . .
C1 C2 H2A 109.5 . .
C1 C2 H2B 109.5 . .
H2A C2 H2B 109.5 . .
C1 C2 H2C 109.5 . .
H2A C2 H2C 109.5 . .
H2B C2 H2C 109.5 . .
C1 C3 H3A 109.5 . .
C1 C3 H3B 109.5 . .
H3A C3 H3B 109.5 . .
C1 C3 H3C 109.5 . .
H3A C3 H3C 109.5 . .
H3B C3 H3C 109.5 . .
O2 C6 H6A 109.5 . .
O2 C6 H6B 109.5 . .
H6A C6 H6B 109.5 . .
O2 C6 H6C 109.5 . .
H6A C6 H6C 109.5 . .
H6B C6 H6C 109.5 . .

loop_
_geom_bond_atom_site_label_1
_geom_bond_atom_site_label_2
_geom_bond_distance
_geom_bond_site_symmetry_2
P1 O1 1.497(4) 12_665
P1 O3 1.500(4) .
P1 O5 1.502(4) .
P1 C1 1.817(4) .
Mn1 O1 1.860(3) .
Mn1 O1 1.860(3) 10
Mn1 O3 1.871(3) 10
Mn1 O3 1.871(3) .
Mn1 O2 2.181(5) .
Mn2 O5 1.861(4) .
Mn2 O5 1.861(4) 2_575
Mn2 O5 1.861(4) 4_465
Mn2 O5 1.861(4) 3_665
Mn2 O4 2.201(7) .
O1 P1 1.497(4) 11_465
O2 C6 1.26(2) .
C1 C4 1.523(8) .
C1 C2 1.525(8) .
C1 C3 1.538(8) .
C4 H4B 0.9600 .
C4 H4C 0.9600 .
C4 H4D 0.9600 .
C2 H2A 0.9600 .
C2 H2B 0.9600 .
C2 H2C 0.9600 .
C3 H3A 0.9600 .
C3 H3B 0.9600 .
C3 H3C 0.9600 .
C6 H6A 0.9600 .
C6 H6B 0.9600 .
C6 H6C 0.9600 .
O7 O7 1.24(3) 10

loop_
_geom_torsion_atom_site_label_1
_geom_torsion_atom_site_label_2
_geom_torsion_atom_site_label_3
_geom_torsion_atom_site_label_4
_geom_torsion
_geom_torsion_site_symmetry_1
_geom_torsion_site_symmetry_4
O1 Mn1 O1 P1 86.4(6) 10 11_465
O2 Mn1 O1 P1 177.1(6) . 11_465
O1 Mn1 O2 C6 134.76(15) . .
O1 Mn1 O2 C6 -134.76(15) 10 .
O3 Mn1 O2 C6 45.22(16) 10 .
O3 Mn1 O2 C6 -45.22(16) . .
O1 P1 O3 Mn1 -62.3(6) 12_665 .
O5 P1 O3 Mn1 64.5(6) . .
C1 P1 O3 Mn1 -179.4(5) . .
O2 Mn1 O3 P1 -179.1(5) . .
O1 P1 C1 C4 58.9(5) 12_665 .
O3 P1 C1 C4 179.8(5) . .
O5 P1 C1 C4 -61.1(5) . .
O1 P1 C1 C2 -179.4(5) 12_665 .
O3 P1 C1 C2 -58.6(5) . .
O5 P1 C1 C2 60.5(5) . .
O1 P1 C1 C3 -58.4(5) 12_665 .
O3 P1 C1 C3 62.4(5) . .
O5 P1 C1 C3 -178.4(5) . .
O1 P1 O5 Mn2 59.9(6) 12_665 .
O3 P1 O5 Mn2 -67.3(6) . .
C1 P1 O5 Mn2 176.8(5) . .
O4 Mn2 O5 P1 -177.1(5) . .
